data_1516452
loop_
_publ_author_name
'Salata, Michael R.'
'Marks, Tobin J.'

_publ_section_title
;
 Catalyst Nuclearity Effects in Olefin Polymerization. Enhanced Activity
 and Comonomer Enchainment in Ethylene + Olefin Copolymerizations Mediated
 by Bimetallic Group 4 Phenoxyiminato Catalysts
;
_journal_issue 6
_journal_name_full Macromolecules
_journal_page_first 1920
_journal_paper_doi 10.1021/ma8020745
_journal_volume 42
_journal_year 2009
_chemical_formula_moiety 'C36 H42 N2 O2'
_chemical_formula_sum 'C36 H42 N2 O2'
_chemical_formula_weight 534.72
_chemical_name_systematic
; 
 ? 
;
_space_group_IT_number 14
_symmetry_cell_setting monoclinic
_symmetry_space_group_name_Hall '-P 2ybc'
_symmetry_space_group_name_H-M 'P 1 21/c 1'
_atom_sites_solution_hydrogens geom
_atom_sites_solution_primary direct
_atom_sites_solution_secondary difmap
_audit_creation_method SHELXL-97
_cell_angle_alpha 90.00
_cell_angle_beta 109.4350(10)
_cell_angle_gamma 90.00
_cell_formula_units_Z 4
_cell_length_a 10.0592(8)
_cell_length_b 23.0731(18)
_cell_length_c 13.9928(11)
_cell_measurement_reflns_used 7436
_cell_measurement_temperature 153(2)
_cell_measurement_theta_max 28.91
_cell_measurement_theta_min 1.77
_cell_volume 3062.6(4)
_computing_cell_refinement 'Bruker SMART'
_computing_data_collection 'Bruker SMART'
_computing_data_reduction 'Bruker SHELXTL'
_computing_molecular_graphics 'Bruker SHELXTL'
_computing_publication_material 'Bruker SHELXTL'
_computing_structure_refinement 'SHELXL-97 (Sheldrick, 1997)'
_computing_structure_solution 'SHELXS-97 (Sheldrick, 1990)'
_diffrn_ambient_temperature 153(2)
_diffrn_measured_fraction_theta_full 0.920
_diffrn_measured_fraction_theta_max 0.920
_diffrn_measurement_device_type 'CCD area detector'
_diffrn_measurement_method 'omega scans'
_diffrn_radiation_monochromator graphite
_diffrn_radiation_source 'fine-focus sealed tube'
_diffrn_radiation_type MoK\a
_diffrn_radiation_wavelength 0.71073
_diffrn_reflns_av_R_equivalents 0.0299
_diffrn_reflns_av_sigmaI/netI 0.0254
_diffrn_reflns_limit_h_max 12
_diffrn_reflns_limit_h_min -13
_diffrn_reflns_limit_k_max 30
_diffrn_reflns_limit_k_min -30
_diffrn_reflns_limit_l_max 18
_diffrn_reflns_limit_l_min -18
_diffrn_reflns_number 28358
_diffrn_reflns_theta_full 28.91
_diffrn_reflns_theta_max 28.91
_diffrn_reflns_theta_min 1.77
_exptl_absorpt_coefficient_mu 0.071
_exptl_absorpt_correction_T_max 0.99826
_exptl_absorpt_correction_T_min 0.99514
_exptl_absorpt_correction_type integration
_exptl_absorpt_process_details 'Bruker-AXS, 2003'
_exptl_crystal_colour orange
_exptl_crystal_density_diffrn 1.160
_exptl_crystal_density_method 'not measured'
_exptl_crystal_description tabular
_exptl_crystal_F_000 1152
_exptl_crystal_size_max 0.506
_exptl_crystal_size_mid 0.326
_exptl_crystal_size_min 0.186
_refine_diff_density_max 0.768
_refine_diff_density_min -0.363
_refine_diff_density_rms 0.062
_refine_ls_extinction_method none
_refine_ls_goodness_of_fit_ref 1.040
_refine_ls_hydrogen_treatment mixed
_refine_ls_matrix_type full
_refine_ls_number_parameters 385
_refine_ls_number_reflns 7436
_refine_ls_number_restraints 0
_refine_ls_restrained_S_all 1.040
_refine_ls_R_factor_all 0.0836
_refine_ls_R_factor_gt 0.0616
_refine_ls_shift/su_max 0.000
_refine_ls_shift/su_mean 0.000
_refine_ls_structure_factor_coef Fsqd
_refine_ls_weighting_details 'calc w=1/[\s^2^(Fo^2^)+(0.1000P)^2^+1.4268P] where P=(Fo^2^+2Fc^2^)/3'
_refine_ls_weighting_scheme calc
_refine_ls_wR_factor_gt 0.1614
_refine_ls_wR_factor_ref 0.1872
_reflns_number_gt 5481
_reflns_number_total 7436
_reflns_threshold_expression >2sigma(I)
_cod_data_source_file ma8020745_si_001.cif
_cod_data_source_block s03sad
_cod_depositor_comments
;
The following automatic conversions were performed:

'_symmetry_cell_setting' value 'Monoclinic' changed to 'monoclinic'
according to
/usr/data/users/saulius/automatic-downloads/retrospective/ACS/lib/dictionaries/cif_core.dic
dictionary named 'cif_core.dic' version 2.4.2 from 2011-04-26.

Automatic conversion script
Id: cif_fix_values 2281 2013-09-26 08:29:07Z andrius 
;
_cod_original_sg_symbol_H-M P2(1)/c
_cod_database_code 1516452

loop_
_symmetry_equiv_pos_as_xyz
'x, y, z'
'-x, y+1/2, -z+1/2'
'-x, -y, -z'
'x, -y-1/2, z-1/2'

loop_
_atom_site_label
_atom_site_type_symbol
_atom_site_fract_x
_atom_site_fract_y
_atom_site_fract_z
_atom_site_U_iso_or_equiv
_atom_site_adp_type
_atom_site_occupancy
_atom_site_symmetry_multiplicity
_atom_site_calc_flag
_atom_site_refinement_flags
O2 O 0.23297(12) 0.05209(5) 0.27664(9) 0.0310(3) Uani 1 1 d .
O1 O 0.28108(12) 0.15938(5) 0.27875(10) 0.0320(3) Uani 1 1 d .
C20 C 0.10135(16) 0.06200(6) 0.26104(11) 0.0235(3) Uani 1 1 d .
C19 C 0.04932(16) 0.12094(6) 0.25416(11) 0.0230(3) Uani 1 1 d .
C14 C 0.14345(16) 0.16862(6) 0.26402(11) 0.0237(3) Uani 1 1 d .
C15 C 0.09397(16) 0.22558(6) 0.25869(11) 0.0239(3) Uani 1 1 d .
N2 N 0.17712(15) -0.05698(6) 0.27238(10) 0.0279(3) Uani 1 1 d .
C18 C -0.09462(17) 0.13172(7) 0.23898(11) 0.0254(3) Uani 1 1 d .
C12 C 0.26102(16) 0.36922(6) 0.27355(11) 0.0230(3) Uani 1 1 d .
C22 C -0.14255(17) 0.02876(7) 0.23472(12) 0.0274(3) Uani 1 1 d .
H22 H -0.2074 -0.0022 0.2275 0.033 Uiso 1 1 calc R
N1 N 0.15654(14) 0.32680(5) 0.27127(10) 0.0252(3) Uani 1 1 d .
C16 C -0.05011(18) 0.23486(7) 0.24298(12) 0.0284(3) Uani 1 1 d .
H16 H -0.0845 0.2735 0.2389 0.034 Uiso 1 1 calc R
C17 C -0.14219(18) 0.18960(7) 0.23335(13) 0.0296(3) Uani 1 1 d .
H17 H -0.2388 0.1973 0.2228 0.036 Uiso 1 1 calc R
C23 C 0.00194(16) 0.01580(6) 0.25093(11) 0.0247(3) Uani 1 1 d .
C24 C 0.04596(17) -0.04246(6) 0.25633(11) 0.0253(3) Uani 1 1 d .
C8 C 0.26082(18) 0.39272(7) 0.18071(12) 0.0281(3) Uani 1 1 d .
C21 C -0.18968(17) 0.08400(7) 0.22929(12) 0.0278(3) Uani 1 1 d .
H21 H -0.2864 0.0912 0.2190 0.033 Uiso 1 1 calc R
C1 C 0.35300(17) 0.38980(6) 0.36650(12) 0.0266(3) Uani 1 1 d .
C25 C 0.23579(17) -0.11368(6) 0.27120(12) 0.0261(3) Uani 1 1 d .
C13 C 0.19201(17) 0.27380(7) 0.26789(11) 0.0246(3) Uani 1 1 d .
C5 C 0.45304(18) 0.43121(7) 0.36441(14) 0.0326(4) Uani 1 1 d .
H5 H 0.5171 0.4453 0.4264 0.039 Uiso 1 1 calc R
C7 C 0.3638(2) 0.43365(7) 0.18285(14) 0.0346(4) Uani 1 1 d .
H7 H 0.3677 0.4492 0.1209 0.042 Uiso 1 1 calc R
C30 C 0.3020(2) -0.18788(7) 0.17849(14) 0.0376(4) Uani 1 1 d .
H30 H 0.2947 -0.2064 0.1163 0.045 Uiso 1 1 calc R
C26 C 0.21604(19) -0.14026(7) 0.17787(13) 0.0318(4) Uani 1 1 d .
C33 C 0.31983(18) -0.13724(7) 0.36350(13) 0.0321(4) Uani 1 1 d .
C10 C 0.1471(2) 0.37472(8) 0.08305(13) 0.0355(4) Uani 1 1 d .
H10 H 0.0656 0.3600 0.1018 0.043 Uiso 1 1 calc R
C6 C 0.46054(18) 0.45206(7) 0.27354(15) 0.0351(4) Uani 1 1 d .
H6 H 0.5320 0.4790 0.2735 0.042 Uiso 1 1 calc R
C3 C 0.3431(2) 0.36762(7) 0.46620(13) 0.0358(4) Uani 1 1 d .
H3 H 0.2508 0.3470 0.4506 0.043 Uiso 1 1 calc R
C32 C 0.40208(19) -0.18512(8) 0.35955(14) 0.0370(4) Uani 1 1 d .
H32 H 0.4620 -0.2018 0.4208 0.044 Uiso 1 1 calc R
C31 C 0.39767(19) -0.20862(7) 0.26780(15) 0.0366(4) Uani 1 1 d .
H31 H 0.4604 -0.2391 0.2660 0.044 Uiso 1 1 calc R
C27 C 0.1018(2) -0.11928(8) 0.08197(14) 0.0387(4) Uani 1 1 d .
H27 H 0.0252 -0.1024 0.1040 0.046 Uiso 1 1 calc R
C34 C 0.3171(2) -0.11273(9) 0.46410(14) 0.0452(5) Uani 1 1 d .
H34 H 0.2307 -0.0882 0.4493 0.054 Uiso 1 1 calc R
C29 C 0.0360(2) -0.16837(10) 0.01005(16) 0.0508(5) Uani 1 1 d .
H29A H -0.0469 -0.1540 -0.0442 0.076 Uiso 1 1 calc R
H29B H 0.0075 -0.1993 0.0472 0.076 Uiso 1 1 calc R
H29C H 0.1048 -0.1836 -0.0193 0.076 Uiso 1 1 calc R
C11 C 0.1950(3) 0.32525(9) 0.02922(15) 0.0478(5) Uani 1 1 d .
H11A H 0.2728 0.3386 0.0074 0.072 Uiso 1 1 calc R
H11B H 0.1161 0.3130 -0.0301 0.072 Uiso 1 1 calc R
H11C H 0.2267 0.2925 0.0759 0.072 Uiso 1 1 calc R
C9 C 0.0935(3) 0.42603(9) 0.01147(15) 0.0530(6) Uani 1 1 d .
H9A H 0.0669 0.4577 0.0481 0.080 Uiso 1 1 calc R
H9B H 0.0112 0.4140 -0.0456 0.080 Uiso 1 1 calc R
H9C H 0.1681 0.4392 -0.0139 0.080 Uiso 1 1 calc R
C28 C 0.1549(2) -0.07054(10) 0.03039(16) 0.0531(6) Uani 1 1 d .
H28A H 0.2282 -0.0855 0.0052 0.080 Uiso 1 1 calc R
H28B H 0.1942 -0.0394 0.0793 0.080 Uiso 1 1 calc R
H28C H 0.0765 -0.0554 -0.0265 0.080 Uiso 1 1 calc R
C4 C 0.3442(3) 0.41662(10) 0.53936(17) 0.0627(7) Uani 1 1 d .
H4A H 0.4350 0.4368 0.5585 0.094 Uiso 1 1 calc R
H4B H 0.3301 0.4006 0.6002 0.094 Uiso 1 1 calc R
H4C H 0.2681 0.4440 0.5066 0.094 Uiso 1 1 calc R
C2 C 0.4586(3) 0.32390(12) 0.51474(19) 0.0717(8) Uani 1 1 d .
H2A H 0.4504 0.2912 0.4685 0.107 Uiso 1 1 calc R
H2B H 0.4492 0.3100 0.5783 0.107 Uiso 1 1 calc R
H2C H 0.5509 0.3424 0.5287 0.107 Uiso 1 1 calc R
C35 C 0.3057(4) -0.16174(13) 0.5366(2) 0.0856(10) Uani 1 1 d .
H35A H 0.3941 -0.1837 0.5594 0.128 Uiso 1 1 calc R
H35B H 0.2280 -0.1877 0.5009 0.128 Uiso 1 1 calc R
H35C H 0.2878 -0.1448 0.5954 0.128 Uiso 1 1 calc R
C36 C 0.4407(4) -0.07508(15) 0.5138(2) 0.0853(10) Uani 1 1 d .
H36A H 0.5272 -0.0982 0.5312 0.128 Uiso 1 1 calc R
H36B H 0.4313 -0.0583 0.5756 0.128 Uiso 1 1 calc R
H36C H 0.4449 -0.0439 0.4673 0.128 Uiso 1 1 calc R
H24 H -0.021(2) -0.0726(9) 0.2483(14) 0.031(5) Uiso 1 1 d .
H13 H 0.287(2) 0.2649(8) 0.2699(14) 0.031(5) Uiso 1 1 d .
H2D H 0.235(3) -0.0270(11) 0.2768(17) 0.053(7) Uiso 1 1 d .
H1A H 0.290(3) 0.1197(11) 0.2812(19) 0.056(7) Uiso 1 1 d .

loop_
_atom_site_aniso_label
_atom_site_aniso_U_11
_atom_site_aniso_U_22
_atom_site_aniso_U_33
_atom_site_aniso_U_23
_atom_site_aniso_U_13
_atom_site_aniso_U_12
O2 0.0261(6) 0.0192(5) 0.0460(7) -0.0006(5) 0.0099(5) -0.0009(4)
O1 0.0279(6) 0.0178(5) 0.0512(7) -0.0015(5) 0.0147(5) -0.0017(4)
C20 0.0280(8) 0.0194(7) 0.0223(7) 0.0000(5) 0.0077(6) -0.0024(5)
C19 0.0288(8) 0.0187(7) 0.0211(7) 0.0002(5) 0.0077(6) -0.0007(6)
C14 0.0285(8) 0.0199(7) 0.0233(7) -0.0002(5) 0.0094(6) -0.0001(6)
C15 0.0309(8) 0.0174(7) 0.0236(7) -0.0004(5) 0.0093(6) -0.0004(6)
N2 0.0301(7) 0.0176(6) 0.0324(7) 0.0006(5) 0.0053(6) -0.0022(5)
C18 0.0297(8) 0.0228(7) 0.0239(7) -0.0007(5) 0.0092(6) -0.0006(6)
C12 0.0267(7) 0.0159(6) 0.0267(7) -0.0007(5) 0.0094(6) 0.0030(5)
C22 0.0292(8) 0.0241(7) 0.0285(8) -0.0002(6) 0.0093(6) -0.0056(6)
N1 0.0300(7) 0.0192(6) 0.0263(6) -0.0009(5) 0.0090(5) -0.0010(5)
C16 0.0343(9) 0.0199(7) 0.0308(8) -0.0016(6) 0.0107(7) 0.0031(6)
C17 0.0292(8) 0.0245(8) 0.0358(8) -0.0009(6) 0.0119(7) 0.0030(6)
C23 0.0297(8) 0.0200(7) 0.0236(7) -0.0004(5) 0.0076(6) -0.0029(6)
C24 0.0294(8) 0.0202(7) 0.0246(7) 0.0011(6) 0.0065(6) -0.0034(6)
C8 0.0367(9) 0.0215(7) 0.0288(8) -0.0003(6) 0.0147(7) 0.0030(6)
C21 0.0250(8) 0.0265(8) 0.0317(8) -0.0002(6) 0.0091(6) -0.0021(6)
C1 0.0285(8) 0.0189(7) 0.0298(8) 0.0007(6) 0.0061(6) 0.0024(6)
C25 0.0292(8) 0.0172(7) 0.0302(8) 0.0020(6) 0.0074(6) -0.0009(6)
C13 0.0296(8) 0.0205(7) 0.0240(7) -0.0008(5) 0.0092(6) -0.0003(6)
C5 0.0266(8) 0.0243(8) 0.0427(9) -0.0015(7) 0.0058(7) 0.0001(6)
C7 0.0451(10) 0.0255(8) 0.0413(9) 0.0025(7) 0.0253(8) 0.0014(7)
C30 0.0520(11) 0.0255(8) 0.0409(10) -0.0054(7) 0.0228(8) -0.0048(7)
C26 0.0427(10) 0.0213(7) 0.0307(8) 0.0002(6) 0.0114(7) -0.0046(6)
C33 0.0343(9) 0.0289(8) 0.0306(8) 0.0028(6) 0.0074(7) 0.0036(7)
C10 0.0470(10) 0.0337(9) 0.0248(8) 0.0009(6) 0.0107(7) 0.0007(7)
C6 0.0309(9) 0.0235(8) 0.0563(11) -0.0006(7) 0.0217(8) -0.0020(6)
C3 0.0471(10) 0.0289(9) 0.0263(8) 0.0016(6) 0.0051(7) -0.0045(7)
C32 0.0366(9) 0.0296(9) 0.0418(10) 0.0077(7) 0.0090(8) 0.0065(7)
C31 0.0355(9) 0.0225(8) 0.0567(11) -0.0003(7) 0.0218(8) 0.0011(7)
C27 0.0459(11) 0.0372(10) 0.0307(9) -0.0017(7) 0.0095(8) -0.0026(8)
C34 0.0549(12) 0.0463(11) 0.0312(9) 0.0034(8) 0.0100(8) 0.0163(9)
C29 0.0577(13) 0.0546(13) 0.0368(10) -0.0036(9) 0.0112(9) -0.0116(10)
C11 0.0745(15) 0.0358(10) 0.0325(9) -0.0073(8) 0.0170(9) -0.0006(9)
C9 0.0808(17) 0.0431(11) 0.0292(9) 0.0039(8) 0.0104(10) 0.0123(10)
C28 0.0546(13) 0.0577(13) 0.0390(11) 0.0192(9) 0.0050(9) -0.0101(10)
C4 0.107(2) 0.0448(12) 0.0411(12) -0.0079(9) 0.0315(13) -0.0069(13)
C2 0.097(2) 0.0586(15) 0.0497(13) 0.0265(12) 0.0119(13) 0.0250(14)
C35 0.146(3) 0.0691(18) 0.0575(16) 0.0107(13) 0.0542(19) -0.0021(19)
C36 0.101(2) 0.100(2) 0.0648(17) -0.0444(16) 0.0404(17) -0.0401(19)

loop_
_atom_type_symbol
_atom_type_description
_atom_type_scat_dispersion_real
_atom_type_scat_dispersion_imag
_atom_type_scat_source
C C 0.0033 0.0016 'International Tables Vol C Tables 4.2.6.8 and 6.1.1.4'
H H 0.0000 0.0000 'International Tables Vol C Tables 4.2.6.8 and 6.1.1.4'
N N 0.0061 0.0033 'International Tables Vol C Tables 4.2.6.8 and 6.1.1.4'
O O 0.0106 0.0060 'International Tables Vol C Tables 4.2.6.8 and 6.1.1.4'

loop_
_geom_angle_atom_site_label_1
_geom_angle_atom_site_label_2
_geom_angle_atom_site_label_3
_geom_angle
O2 C20 C23 121.84(13)
O2 C20 C19 120.39(13)
C23 C20 C19 117.76(14)
C18 C19 C14 119.48(13)
C18 C19 C20 120.29(13)
C14 C19 C20 120.23(14)
O1 C14 C15 119.10(14)
O1 C14 C19 120.50(13)
C15 C14 C19 120.40(14)
C14 C15 C16 118.74(14)
C14 C15 C13 119.49(14)
C16 C15 C13 121.77(13)
C24 N2 C25 128.79(14)
C17 C18 C19 119.07(14)
C17 C18 C21 121.18(15)
C19 C18 C21 119.75(14)
C1 C12 C8 121.52(14)
C1 C12 N1 120.36(14)
C8 C12 N1 117.93(14)
C21 C22 C23 121.73(14)
C13 N1 C12 116.33(13)
C17 C16 C15 121.71(14)
C16 C17 C18 120.60(15)
C24 C23 C22 119.59(14)
C24 C23 C20 120.44(14)
C22 C23 C20 119.97(14)
N2 C24 C23 122.35(14)
C7 C8 C12 117.93(15)
C7 C8 C10 122.42(15)
C12 C8 C10 119.62(15)
C22 C21 C18 120.49(15)
C5 C1 C12 118.01(15)
C5 C1 C3 121.18(15)
C12 C1 C3 120.80(14)
C26 C25 C33 123.23(15)
C26 C25 N2 118.65(14)
C33 C25 N2 117.90(14)
N1 C13 C15 122.81(15)
C6 C5 C1 121.15(16)
C6 C7 C8 121.19(16)
C31 C30 C26 121.37(16)
C25 C26 C30 116.41(16)
C25 C26 C27 120.96(15)
C30 C26 C27 122.57(16)
C32 C33 C25 117.18(16)
C32 C33 C34 121.61(16)
C25 C33 C34 121.18(15)
C8 C10 C9 111.93(15)
C8 C10 C11 112.34(16)
C9 C10 C11 110.79(16)
C7 C6 C5 119.92(16)
C2 C3 C1 111.12(18)
C2 C3 C4 111.06(19)
C1 C3 C4 112.29(15)
C31 C32 C33 120.86(16)
C32 C31 C30 120.08(16)
C29 C27 C28 112.44(17)
C29 C27 C26 112.46(16)
C28 C27 C26 111.74(16)
C36 C34 C33 112.32(19)
C36 C34 C35 110.7(2)
C33 C34 C35 111.20(18)

loop_
_geom_bond_atom_site_label_1
_geom_bond_atom_site_label_2
_geom_bond_distance
O2 C20 1.289(2)
O1 C14 1.3472(19)
C20 C23 1.436(2)
C20 C19 1.449(2)
C19 C18 1.414(2)
C19 C14 1.428(2)
C14 C15 1.399(2)
C15 C16 1.408(2)
C15 C13 1.464(2)
N2 C24 1.306(2)
N2 C25 1.438(2)
C18 C17 1.412(2)
C18 C21 1.435(2)
C12 C1 1.404(2)
C12 C8 1.407(2)
C12 N1 1.4286(19)
C22 C21 1.353(2)
C22 C23 1.426(2)
N1 C13 1.279(2)
C16 C17 1.372(2)
C23 C24 1.409(2)
C8 C7 1.395(2)
C8 C10 1.520(2)
C1 C5 1.395(2)
C1 C3 1.520(2)
C25 C26 1.396(2)
C25 C33 1.397(2)
C5 C6 1.385(3)
C7 C6 1.384(3)
C30 C31 1.384(3)
C30 C26 1.396(2)
C26 C27 1.526(2)
C33 C32 1.392(2)
C33 C34 1.526(3)
C10 C9 1.528(3)
C10 C11 1.531(3)
C3 C2 1.518(3)
C3 C4 1.523(3)
C32 C31 1.381(3)
C27 C29 1.514(3)
C27 C28 1.525(3)
C34 C36 1.485(4)
C34 C35 1.549(3)
